data_7708466
loop_
_publ_author_name
'Bae, Dae Young'
'Lee, Gunhee'
'Lee, Eunsung'

_publ_section_title
;
 Reduction of highly bulky triphenolamine molybdenum nitrido and chloride
 complexes
;
_journal_name_full 'Dalton Transactions'
_journal_paper_doi 10.1039/D1DT02375F
_journal_year 2021
_chemical_formula_moiety 'C70 H92 Cl Mo N O4'
_chemical_formula_sum 'C70 H92 Cl Mo N O4'
_chemical_formula_weight 1142.83
_space_group_crystal_system monoclinic
_space_group_IT_number 14
_space_group_name_Hall '-P 2ybc'
_space_group_name_H-M_alt 'P 1 21/c 1'
_atom_sites_solution_hydrogens geom
_atom_sites_solution_primary dual
_audit_creation_date 2021-09-10
_audit_creation_method
;
Olex2 1.3
(compiled 2020.11.12 svn.r5f609507 for OlexSys, GUI svn.r6272)
;
_audit_update_record
;
2021-09-10 deposited with the CCDC.	2021-09-24 downloaded from the CCDC.
;
_cell_angle_alpha 90
_cell_angle_beta 102.74(3)
_cell_angle_gamma 90
_cell_formula_units_Z 4
_cell_length_a 21.259(4)
_cell_length_b 16.589(3)
_cell_length_c 18.108(4)
_cell_measurement_reflns_used 18922
_cell_measurement_temperature 100
_cell_measurement_theta_max 30.005
_cell_measurement_theta_min 1.548
_cell_volume 6229(2)
_computing_cell_refinement HKL3000
_computing_data_collection 'PAL ADSC Quantum-210 ADX Program'
_computing_data_reduction HKL3000
_computing_molecular_graphics 'Olex2 1.3 (Dolomanov et al., 2009)'
_computing_publication_material 'Olex2 1.3 (Dolomanov et al., 2009)'
_computing_structure_refinement 'SHELXL 2014/7 (Sheldrick, 2015)'
_computing_structure_solution 'SHELXT 2014/5 (Sheldrick, 2014)'
_diffrn_ambient_temperature 100
_diffrn_measured_fraction_theta_full 0.999
_diffrn_measured_fraction_theta_max 0.995
_diffrn_measurement_device_type 'ADSC Q210 CCD area detector'
_diffrn_measurement_method 'omega scan'
_diffrn_radiation_monochromator 'Si(111) double crystal monochromator'
_diffrn_radiation_type Synchrotron
_diffrn_radiation_wavelength 0.700
_diffrn_reflns_av_R_equivalents 0.0387
_diffrn_reflns_av_unetI/netI 0.0368
_diffrn_reflns_Laue_measured_fraction_full 0.999
_diffrn_reflns_Laue_measured_fraction_max 0.995
_diffrn_reflns_limit_h_max 30
_diffrn_reflns_limit_h_min -30
_diffrn_reflns_limit_k_max 23
_diffrn_reflns_limit_k_min -23
_diffrn_reflns_limit_l_max 25
_diffrn_reflns_limit_l_min -25
_diffrn_reflns_number 67241
_diffrn_reflns_point_group_measured_fraction_full 0.999
_diffrn_reflns_point_group_measured_fraction_max 0.995
_diffrn_reflns_theta_full 24.835
_diffrn_reflns_theta_max 30.005
_diffrn_reflns_theta_min 1.548
_diffrn_source 'PLSII 2D bending magnet'
_exptl_absorpt_coefficient_mu 0.285
_exptl_absorpt_correction_type none
_exptl_crystal_colour 'brownish violet'
_exptl_crystal_colour_modifier brownish
_exptl_crystal_colour_primary violet
_exptl_crystal_density_diffrn 1.219
_exptl_crystal_description plate
_exptl_crystal_F_000 2440
_exptl_crystal_size_max 0.05
_exptl_crystal_size_mid 0.05
_exptl_crystal_size_min 0.03
_refine_diff_density_max 1.146
_refine_diff_density_min -1.369
_refine_diff_density_rms 0.098
_refine_ls_extinction_coef 0.0083(6)
_refine_ls_extinction_expression Fc^*^=kFc[1+0.001xFc^2^\l^3^/sin(2\q)]^-1/4^
_refine_ls_extinction_method 'SHELXL-2014/7 (Sheldrick 2014'
_refine_ls_goodness_of_fit_ref 1.071
_refine_ls_hydrogen_treatment constr
_refine_ls_matrix_type full
_refine_ls_number_parameters 733
_refine_ls_number_reflns 18922
_refine_ls_number_restraints 0
_refine_ls_restrained_S_all 1.071
_refine_ls_R_factor_all 0.0738
_refine_ls_R_factor_gt 0.0572
_refine_ls_shift/su_max 0.002
_refine_ls_shift/su_mean 0.000
_refine_ls_structure_factor_coef Fsqd
_refine_ls_weighting_details 'w=1/[\s^2^(Fo^2^)+(0.1153P)^2^+2.2304P] where P=(Fo^2^+2Fc^2^)/3'
_refine_ls_weighting_scheme calc
_refine_ls_wR_factor_gt 0.1691
_refine_ls_wR_factor_ref 0.1798
_reflns_Friedel_coverage 0.000
_reflns_number_gt 14605
_reflns_number_total 18922
_reflns_threshold_expression 'I > 2\s(I)'
_cod_data_source_file d1dt02375f2.cif
_cod_data_source_block p21c_CCDC1
_cod_database_code 7708466
_shelx_shelxl_version_number 2014/7
_shelx_space_group_comment
;
The symmetry employed for this shelxl refinement is uniquely defined
by the following loop, which should always be used as a source of
symmetry information in preference to the above space-group names.
They are only intended as comments.
;
_olex2_refinement_description
;
1. Fixed Uiso
 At 1.2 times of:
  All C(H) groups, All C(H,H) groups
 At 1.5 times of:
  All C(H,H,H) groups, All C(H,H,H,H,H,H) groups
2. Others
 Sof(H37D)=Sof(H37E)=Sof(H37F)=Sof(C36)=Sof(H36)=1-FVAR(1)
 Sof(H37A)=Sof(H37B)=Sof(H37C)=Sof(C38)=Sof(H38)=FVAR(1)
 Fixed Sof: C39(0.5) H39A(0.5) H39B(0.5) H39C(0.5) C40(0.5) H40A(0.5)
 H40B(0.5) H40C(0.5)
3.a Ternary CH refined with riding coordinates:
 C20(H20), C59(H59), C65(H65), C17(H17), C41(H41), C14(H14), C62(H62),
 C33(H33), C38(H38), C36(H36)
3.b Secondary CH2 refined with riding coordinates:
 C23(H23A,H23B), C47(H47A,H47B), C1(H1A,H1B), C69(H69A,H69B), C72(H72A,H72B),
 C71(H71A,H71B), C70(H70A,H70B)
3.c Aromatic/amide H refined with riding coordinates:
 C49(H49), C50(H50), C51(H51), C46(H46), C7(H7), C6(H6), C10(H10), C44(H44),
 C5(H5), C57(H57), C12(H12), C55(H55), C45(H45), C31(H31), C29(H29)
3.d Idealised Me refined as rotating group:
 C66(H66A,H66B,H66C), C21(H21A,H21B,H21C), C22(H22A,H22B,H22C), C67(H67A,H67B,
 H67C), C60(H60A,H60B,H60C), C18(H18A,H18B,H18C), C42(H42A,H42B,H42C), C61(H61A,
 H61B,H61C), C19(H19A,H19B,H19C), C37(H37A,H37B,H37C), C37(H37D,H37E,H37F),
 C63(H63A,H63B,H63C), C64(H64A,H64B,H64C), C43(H43A,H43B,H43C), C34(H34A,H34B,
 H34C), C15(H15A,H15B,H15C), C35(H35A,H35B,H35C), C16(H16A,H16B,H16C), C39(H39A,
 H39B,H39C), C40(H40A,H40B,H40C)
;
_olex2_submission_special_instructions 'No special instructions were received'

loop_
_space_group_symop_operation_xyz
'x, y, z'
'-x, y+1/2, -z+1/2'
'-x, -y, -z'
'x, -y-1/2, z-1/2'

loop_
_atom_site_label
_atom_site_type_symbol
_atom_site_fract_x
_atom_site_fract_y
_atom_site_fract_z
_atom_site_U_iso_or_equiv
_atom_site_adp_type
_atom_site_occupancy
_atom_site_site_symmetry_order
_atom_site_calc_flag
_atom_site_refinement_flags_posn
_atom_site_refinement_flags_adp
_atom_site_refinement_flags_occupancy
_atom_site_disorder_assembly
_atom_site_disorder_group
Mo1 Mo 0.78599(2) 0.53103(2) 0.36670(2) 0.02442(7) Uani 1 1 d . . . . .
Cl1 Cl 0.88122(3) 0.61155(3) 0.37807(3) 0.03244(13) Uani 1 1 d . . . . .
O1 O 0.75095(8) 0.62689(9) 0.40772(9) 0.0268(3) Uani 1 1 d . . . . .
O3 O 0.83776(7) 0.44811(9) 0.33288(8) 0.0249(3) Uani 1 1 d . . . . .
O2 O 0.70648(8) 0.46793(9) 0.34866(9) 0.0255(3) Uani 1 1 d . . . . .
O4 O 0.75336(9) 0.57831(10) 0.25534(9) 0.0329(4) Uani 1 1 d . . . . .
N1 N 0.81342(9) 0.47452(10) 0.47726(10) 0.0220(3) Uani 1 1 d . . . . .
C24 C 0.71697(10) 0.37945(13) 0.45481(12) 0.0241(4) Uani 1 1 d . . . . .
C23 C 0.78860(10) 0.38950(12) 0.47566(12) 0.0236(4) Uani 1 1 d . . . . .
H23A H 0.8071 0.3589 0.4400 0.028 Uiso 1 1 calc R U . . .
H23B H 0.8043 0.3659 0.5253 0.028 Uiso 1 1 calc R U . . .
C53 C 0.90353(11) 0.37167(14) 0.24061(12) 0.0271(4) Uani 1 1 d . . . . .
C48 C 0.91700(10) 0.42062(13) 0.44907(11) 0.0235(4) Uani 1 1 d . . . . .
C47 C 0.88530(10) 0.47018(13) 0.50146(12) 0.0251(4) Uani 1 1 d . . . . .
H47A H 0.8967 0.4471 0.5519 0.030 Uiso 1 1 calc R U . . .
H47B H 0.9026 0.5245 0.5043 0.030 Uiso 1 1 calc R U . . .
C49 C 0.97366(11) 0.38043(14) 0.48131(12) 0.0275(4) Uani 1 1 d . . . . .
H49 H 0.9890 0.3824 0.5335 0.033 Uiso 1 1 calc R U . . .
C52 C 0.92845(10) 0.37260(13) 0.32481(11) 0.0247(4) Uani 1 1 d . . . . .
C8 C 0.77453(11) 0.79771(13) 0.41016(13) 0.0289(4) Uani 1 1 d . . . . .
C50 C 1.00800(11) 0.33739(15) 0.43757(13) 0.0299(5) Uani 1 1 d . . . . .
H50 H 1.0460 0.3111 0.4604 0.036 Uiso 1 1 calc R U . . .
C2 C 0.80224(11) 0.61057(13) 0.53786(12) 0.0258(4) Uani 1 1 d . . . . .
C51 C 0.98544(11) 0.33364(14) 0.35945(12) 0.0281(4) Uani 1 1 d . . . . .
H51 H 1.0085 0.3049 0.3301 0.034 Uiso 1 1 calc R U . . .
C25 C 0.67952(11) 0.41654(13) 0.38959(12) 0.0248(4) Uani 1 1 d . . . . .
C3 C 0.78147(11) 0.66000(13) 0.47389(12) 0.0260(4) Uani 1 1 d . . . . .
C46 C 0.68642(11) 0.32768(15) 0.49664(14) 0.0312(5) Uani 1 1 d . . . . .
H46 H 0.7105 0.3038 0.5402 0.037 Uiso 1 1 calc R U . . .
C9 C 0.82230(11) 0.83491(13) 0.37927(13) 0.0283(4) Uani 1 1 d . . . . .
C54 C 0.86584(11) 0.30716(15) 0.20570(13) 0.0311(5) Uani 1 1 d . . . . .
C27 C 0.57284(11) 0.44501(14) 0.30151(14) 0.0303(5) Uani 1 1 d . . . . .
C26 C 0.61298(11) 0.40106(14) 0.36755(13) 0.0291(4) Uani 1 1 d . . . . .
C1 C 0.78632(11) 0.52212(13) 0.53375(12) 0.0267(4) Uani 1 1 d . . . . .
H1A H 0.8021 0.4988 0.5835 0.032 Uiso 1 1 calc R U . . .
H1B H 0.7398 0.5163 0.5215 0.032 Uiso 1 1 calc R U . . .
C7 C 0.83365(11) 0.64508(14) 0.60579(13) 0.0289(4) Uani 1 1 d . . . . .
H7 H 0.8480 0.6126 0.6480 0.035 Uiso 1 1 calc R U . . .
C58 C 0.91652(12) 0.43798(15) 0.19764(13) 0.0303(5) Uani 1 1 d . . . . .
C4 C 0.79291(11) 0.74384(13) 0.47824(13) 0.0284(4) Uani 1 1 d . . . . .
C68 C 0.89379(10) 0.41552(13) 0.36970(11) 0.0242(4) Uani 1 1 d . . . . .
C6 C 0.84375(12) 0.72819(15) 0.61109(13) 0.0318(5) Uani 1 1 d . . . . .
H6 H 0.8639 0.7514 0.6570 0.038 Uiso 1 1 calc R U . . .
C10 C 0.80493(13) 0.88854(15) 0.31886(14) 0.0332(5) Uani 1 1 d . . . . .
H10 H 0.8372 0.9129 0.2994 0.040 Uiso 1 1 calc R U . . .
C20 C 0.89391(12) 0.81904(15) 0.40878(14) 0.0336(5) Uani 1 1 d . . . . .
H20 H 0.8983 0.7725 0.4428 0.040 Uiso 1 1 calc R U . . .
C11 C 0.74128(13) 0.90671(15) 0.28701(14) 0.0338(5) Uani 1 1 d . . . . .
C44 C 0.58522(12) 0.34762(16) 0.41009(15) 0.0362(5) Uani 1 1 d . . . . .
H44 H 0.5415 0.3359 0.3950 0.043 Uiso 1 1 calc R U . . .
C5 C 0.82368(12) 0.77569(14) 0.54794(14) 0.0307(5) Uani 1 1 d . . . . .
H5 H 0.8309 0.8310 0.5520 0.037 Uiso 1 1 calc R U . . .
C59 C 0.95508(14) 0.50870(15) 0.23579(15) 0.0353(5) Uani 1 1 d . . . . .
H59 H 0.9466 0.5123 0.2867 0.042 Uiso 1 1 calc R U . . .
C57 C 0.89180(13) 0.43585(17) 0.11889(14) 0.0367(5) Uani 1 1 d . . . . .
H57 H 0.9007 0.4786 0.0896 0.044 Uiso 1 1 calc R U . . .
C12 C 0.69470(13) 0.87006(16) 0.31636(15) 0.0375(5) Uani 1 1 d . . . . .
H12 H 0.6518 0.8824 0.2957 0.045 Uiso 1 1 calc R U . . .
C28 C 0.57468(12) 0.42285(16) 0.22684(14) 0.0358(5) Uani 1 1 d . . . . .
C65 C 0.84736(12) 0.23832(16) 0.25176(14) 0.0344(5) Uani 1 1 d . . . . .
H65 H 0.8813 0.2333 0.2979 0.041 Uiso 1 1 calc R U . . .
C32 C 0.53360(12) 0.50915(16) 0.31493(17) 0.0390(6) Uani 1 1 d . . . . .
C55 C 0.84184(13) 0.30915(17) 0.12714(14) 0.0377(5) Uani 1 1 d . . . . .
H55 H 0.8165 0.2666 0.1038 0.045 Uiso 1 1 calc R U . . .
C13 C 0.70874(12) 0.81449(16) 0.37639(16) 0.0367(5) Uani 1 1 d . . . . .
C45 C 0.62163(12) 0.31115(16) 0.47502(16) 0.0387(6) Uani 1 1 d . . . . .
H45 H 0.6023 0.2760 0.5033 0.046 Uiso 1 1 calc R U . . .
C17 C 0.72356(14) 0.96590(17) 0.22103(16) 0.0401(6) Uani 1 1 d . . . . .
H17 H 0.7633 0.9812 0.2057 0.048 Uiso 1 1 calc R U . . .
C31 C 0.49849(13) 0.55179(19) 0.2522(2) 0.0498(8) Uani 1 1 d . . . . .
H31 H 0.4729 0.5949 0.2605 0.060 Uiso 1 1 calc R U . . .
C29 C 0.53801(14) 0.4673(2) 0.16731(17) 0.0483(8) Uani 1 1 d . . . . .
H29 H 0.5387 0.4527 0.1179 0.058 Uiso 1 1 calc R U . . .
C56 C 0.85488(14) 0.37277(18) 0.08353(14) 0.0401(6) Uani 1 1 d . . . . .
C41 C 0.61386(15) 0.35043(18) 0.21298(16) 0.0425(6) Uani 1 1 d . . . . .
H41 H 0.6553 0.3525 0.2497 0.051 Uiso 1 1 calc R U . . .
C66 C 0.84153(16) 0.15702(17) 0.21135(18) 0.0467(7) Uani 1 1 d . . . . .
H66A H 0.8028 0.1561 0.1723 0.070 Uiso 1 1 calc R U . . .
H66B H 0.8400 0.1147 0.2471 0.070 Uiso 1 1 calc R U . . .
H66C H 0.8781 0.1491 0.1892 0.070 Uiso 1 1 calc R U . . .
C30 C 0.50062(14) 0.5321(2) 0.1790(2) 0.0520(8) Uani 1 1 d . . . . .
C21 C 0.92751(15) 0.8910(2) 0.45438(19) 0.0490(7) Uani 1 1 d . . . . .
H21A H 0.9251 0.9371 0.4218 0.074 Uiso 1 1 calc R U . . .
H21B H 0.9719 0.8779 0.4750 0.074 Uiso 1 1 calc R U . . .
H21C H 0.9065 0.9030 0.4949 0.074 Uiso 1 1 calc R U . . .
C22 C 0.92883(14) 0.79877(18) 0.34475(17) 0.0427(6) Uani 1 1 d . . . . .
H22A H 0.9055 0.7573 0.3131 0.064 Uiso 1 1 calc R U . . .
H22B H 0.9717 0.7802 0.3664 0.064 Uiso 1 1 calc R U . . .
H22C H 0.9310 0.8462 0.3150 0.064 Uiso 1 1 calc R U . . .
C67 C 0.78424(15) 0.25730(18) 0.27592(19) 0.0459(7) Uani 1 1 d . . . . .
H67A H 0.7884 0.3077 0.3025 0.069 Uiso 1 1 calc R U . . .
H67B H 0.7752 0.2153 0.3085 0.069 Uiso 1 1 calc R U . . .
H67C H 0.7497 0.2608 0.2319 0.069 Uiso 1 1 calc R U . . .
C60 C 1.02708(17) 0.4948(2) 0.2461(2) 0.0563(8) Uani 1 1 d . . . . .
H60A H 1.0386 0.4447 0.2721 0.084 Uiso 1 1 calc R U . . .
H60B H 1.0502 0.5381 0.2753 0.084 Uiso 1 1 calc R U . . .
H60C H 1.0380 0.4928 0.1974 0.084 Uiso 1 1 calc R U . . .
C18 C 0.67875(16) 0.9271(2) 0.15348(16) 0.0477(7) Uani 1 1 d . . . . .
H18A H 0.6988 0.8798 0.1386 0.072 Uiso 1 1 calc R U . . .
H18B H 0.6700 0.9646 0.1121 0.072 Uiso 1 1 calc R U . . .
H18C H 0.6391 0.9124 0.1670 0.072 Uiso 1 1 calc R U . . .
C69 C 0.74987(16) 0.66218(17) 0.23225(17) 0.0458(7) Uani 1 1 d . . . . .
H69A H 0.7912 0.6808 0.2245 0.055 Uiso 1 1 calc R U . . .
H69B H 0.7368 0.6961 0.2699 0.055 Uiso 1 1 calc R U . . .
C42 C 0.6279(2) 0.3475(3) 0.13460(18) 0.0655(10) Uani 1 1 d . . . . .
H42A H 0.5881 0.3432 0.0975 0.098 Uiso 1 1 calc R U . . .
H42B H 0.6545 0.3016 0.1308 0.098 Uiso 1 1 calc R U . . .
H42C H 0.6500 0.3959 0.1258 0.098 Uiso 1 1 calc R U . . .
C14 C 0.65262(14) 0.7723(2) 0.39934(19) 0.0502(7) Uani 1 1 d . . . . .
H14 H 0.6706 0.7333 0.4391 0.060 Uiso 1 1 calc R U . . .
C61 C 0.93494(19) 0.58885(18) 0.19745(18) 0.0525(8) Uani 1 1 d . . . . .
H61A H 0.9459 0.5898 0.1488 0.079 Uiso 1 1 calc R U . . .
H61B H 0.9570 0.6318 0.2281 0.079 Uiso 1 1 calc R U . . .
H61C H 0.8892 0.5957 0.1912 0.079 Uiso 1 1 calc R U . . .
C72 C 0.72693(19) 0.52610(18) 0.19184(17) 0.0498(8) Uani 1 1 d . . . . .
H72A H 0.6894 0.4976 0.2004 0.060 Uiso 1 1 calc R U . . .
H72B H 0.7588 0.4869 0.1842 0.060 Uiso 1 1 calc R U . . .
C19 C 0.69348(17) 1.04252(18) 0.24557(19) 0.0486(7) Uani 1 1 d . . . . .
H19A H 0.6545 1.0289 0.2613 0.073 Uiso 1 1 calc R U . . .
H19B H 0.6837 1.0795 0.2038 0.073 Uiso 1 1 calc R U . . .
H19C H 0.7233 1.0671 0.2870 0.073 Uiso 1 1 calc R U . . .
C37 C 0.50638(15) 0.6393(2) 0.0853(2) 0.0525(8) Uani 1 1 d . . . . .
H37A H 0.5373 0.6689 0.1220 0.079 Uiso 0.46(2) 1 calc R U P A 1
H37B H 0.4819 0.6761 0.0491 0.079 Uiso 0.46(2) 1 calc R U P A 1
H37C H 0.5285 0.6017 0.0597 0.079 Uiso 0.46(2) 1 calc R U P A 1
H37D H 0.5082 0.6783 0.1249 0.079 Uiso 0.54(2) 1 calc R U P A 2
H37E H 0.4870 0.6633 0.0374 0.079 Uiso 0.54(2) 1 calc R U P A 2
H37F H 0.5492 0.6217 0.0846 0.079 Uiso 0.54(2) 1 calc R U P A 2
C63 C 0.8778(2) 0.3679(3) -0.04637(17) 0.0646(10) Uani 1 1 d . . . . .
H63A H 0.9084 0.4106 -0.0315 0.097 Uiso 1 1 calc R U . . .
H63B H 0.8585 0.3725 -0.0994 0.097 Uiso 1 1 calc R U . . .
H63C H 0.8993 0.3168 -0.0367 0.097 Uiso 1 1 calc R U . . .
C62 C 0.82635(17) 0.3735(2) -0.00184(15) 0.0521(8) Uani 1 1 d . . . . .
H62 H 0.7993 0.3253 -0.0136 0.063 Uiso 1 1 calc R U . . .
C33 C 0.52795(16) 0.5306(2) 0.3959(2) 0.0571(9) Uani 1 1 d . . . . .
H33 H 0.5197 0.4790 0.4182 0.069 Uiso 1 1 calc R U . . .
C71 C 0.70887(17) 0.5806(2) 0.12480(17) 0.0519(8) Uani 1 1 d . . . . .
H71A H 0.6693 0.5628 0.0912 0.062 Uiso 1 1 calc R U . . .
H71B H 0.7428 0.5826 0.0968 0.062 Uiso 1 1 calc R U . . .
C64 C 0.78276(18) 0.4462(3) -0.02429(18) 0.0625(9) Uani 1 1 d . . . . .
H64A H 0.7450 0.4408 -0.0037 0.094 Uiso 1 1 calc R U . . .
H64B H 0.7702 0.4494 -0.0785 0.094 Uiso 1 1 calc R U . . .
H64C H 0.8056 0.4944 -0.0048 0.094 Uiso 1 1 calc R U . . .
C43 C 0.5799(2) 0.2715(2) 0.2265(2) 0.0636(9) Uani 1 1 d . . . . .
H43A H 0.5705 0.2725 0.2760 0.095 Uiso 1 1 calc R U . . .
H43B H 0.6075 0.2266 0.2229 0.095 Uiso 1 1 calc R U . . .
H43C H 0.5404 0.2661 0.1890 0.095 Uiso 1 1 calc R U . . .
C70 C 0.69978(18) 0.6629(2) 0.1591(2) 0.0592(9) Uani 1 1 d . . . . .
H70A H 0.7075 0.7064 0.1264 0.071 Uiso 1 1 calc R U . . .
H70B H 0.6567 0.6684 0.1683 0.071 Uiso 1 1 calc R U . . .
C34 C 0.58985(17) 0.5608(3) 0.4465(2) 0.0655(11) Uani 1 1 d . . . . .
H34A H 0.6193 0.5166 0.4602 0.098 Uiso 1 1 calc R U . . .
H34B H 0.5806 0.5842 0.4915 0.098 Uiso 1 1 calc R U . . .
H34C H 0.6090 0.6008 0.4201 0.098 Uiso 1 1 calc R U . . .
C15 C 0.61090(19) 0.7237(3) 0.3307(2) 0.0667(10) Uani 1 1 d . . . . .
H15A H 0.5927 0.7604 0.2907 0.100 Uiso 1 1 calc R U . . .
H15B H 0.5768 0.6959 0.3471 0.100 Uiso 1 1 calc R U . . .
H15C H 0.6378 0.6854 0.3126 0.100 Uiso 1 1 calc R U . . .
C35 C 0.47198(18) 0.5828(2) 0.4032(2) 0.0650(10) Uani 1 1 d . . . . .
H35A H 0.4769 0.6353 0.3828 0.097 Uiso 1 1 calc R U . . .
H35B H 0.4707 0.5877 0.4557 0.097 Uiso 1 1 calc R U . . .
H35C H 0.4326 0.5588 0.3759 0.097 Uiso 1 1 calc R U . . .
C16 C 0.6102(2) 0.8279(3) 0.4305(3) 0.0756(12) Uani 1 1 d . . . . .
H16A H 0.6357 0.8583 0.4715 0.113 Uiso 1 1 calc R U . . .
H16B H 0.5784 0.7973 0.4487 0.113 Uiso 1 1 calc R U . . .
H16C H 0.5891 0.8641 0.3915 0.113 Uiso 1 1 calc R U . . .
C39 C 0.4128(3) 0.5457(4) 0.0651(3) 0.0407(12) Uani 0.5 1 d . . P A 1
H39A H 0.4356 0.5089 0.0395 0.061 Uiso 0.5 1 calc R U P A 1
H39B H 0.3876 0.5819 0.0289 0.061 Uiso 0.5 1 calc R U P A 1
H39C H 0.3849 0.5161 0.0903 0.061 Uiso 0.5 1 calc R U P A 1
C40 C 0.3978(3) 0.5853(4) 0.0990(4) 0.0485(14) Uani 0.5 1 d . . P A 2
H40A H 0.3747 0.5359 0.1006 0.073 Uiso 0.5 1 calc R U P A 2
H40B H 0.3790 0.6144 0.0537 0.073 Uiso 0.5 1 calc R U P A 2
H40C H 0.3956 0.6176 0.1424 0.073 Uiso 0.5 1 calc R U P A 2
C38 C 0.4620(3) 0.5948(6) 0.1243(5) 0.0263(17) Uani 0.46(2) 1 d . . P A 1
H38 H 0.4396 0.6322 0.1515 0.032 Uiso 0.46(2) 1 calc R U P A 1
C36 C 0.4661(3) 0.5671(8) 0.0997(7) 0.046(2) Uani 0.54(2) 1 d . . P A 2
H36 H 0.4673 0.5262 0.0610 0.055 Uiso 0.54(2) 1 calc R U P A 2

loop_
_atom_site_aniso_label
_atom_site_aniso_U_11
_atom_site_aniso_U_22
_atom_site_aniso_U_33
_atom_site_aniso_U_23
_atom_site_aniso_U_13
_atom_site_aniso_U_12
Mo1 0.02902(11) 0.02282(10) 0.02053(10) 0.00146(6) 0.00356(7) 0.00443(6)
Cl1 0.0331(3) 0.0287(3) 0.0336(3) -0.0025(2) 0.0032(2) -0.0006(2)
O1 0.0311(8) 0.0223(7) 0.0249(7) -0.0037(6) 0.0014(6) 0.0038(6)
O3 0.0264(7) 0.0251(7) 0.0211(7) -0.0016(6) 0.0006(6) 0.0067(6)
O2 0.0264(7) 0.0266(7) 0.0216(7) 0.0040(6) 0.0011(6) 0.0009(6)
O4 0.0461(10) 0.0273(8) 0.0228(7) 0.0061(6) 0.0021(7) 0.0029(7)
N1 0.0247(8) 0.0215(8) 0.0186(7) -0.0007(6) 0.0021(6) 0.0007(6)
C24 0.0243(9) 0.0221(9) 0.0237(9) 0.0019(7) 0.0009(7) 0.0005(7)
C23 0.0257(9) 0.0220(9) 0.0208(9) 0.0021(7) 0.0002(7) 0.0022(7)
C53 0.0281(10) 0.0311(10) 0.0202(9) -0.0010(8) 0.0010(8) 0.0105(8)
C48 0.0228(9) 0.0254(9) 0.0205(9) -0.0003(7) 0.0006(7) 0.0010(7)
C47 0.0255(10) 0.0285(10) 0.0189(9) -0.0027(7) -0.0001(7) -0.0012(8)
C49 0.0254(10) 0.0326(11) 0.0208(9) 0.0020(8) -0.0025(8) 0.0008(8)
C52 0.0262(10) 0.0262(9) 0.0197(9) 0.0004(7) 0.0008(7) 0.0045(8)
C8 0.0307(11) 0.0234(9) 0.0304(10) -0.0038(8) 0.0023(9) 0.0053(8)
C50 0.0263(10) 0.0339(11) 0.0260(10) 0.0033(9) -0.0018(8) 0.0086(8)
C2 0.0282(10) 0.0263(10) 0.0234(9) -0.0042(8) 0.0070(8) 0.0024(8)
C51 0.0265(10) 0.0311(11) 0.0249(10) 0.0006(8) 0.0017(8) 0.0069(8)
C25 0.0275(10) 0.0222(9) 0.0225(9) 0.0009(7) 0.0009(8) 0.0017(7)
C3 0.0263(10) 0.0263(10) 0.0248(9) -0.0040(8) 0.0041(8) 0.0028(8)
C46 0.0303(11) 0.0310(11) 0.0303(11) 0.0098(9) 0.0025(9) 0.0018(9)
C9 0.0305(11) 0.0254(10) 0.0255(10) -0.0047(8) -0.0014(8) 0.0015(8)
C54 0.0302(11) 0.0362(12) 0.0238(10) -0.0033(9) -0.0005(8) 0.0068(9)
C27 0.0241(10) 0.0284(10) 0.0336(11) 0.0036(9) -0.0044(8) -0.0014(8)
C26 0.0264(10) 0.0279(10) 0.0302(11) 0.0029(8) 0.0004(8) 0.0019(8)
C1 0.0309(10) 0.0277(10) 0.0215(9) -0.0013(8) 0.0059(8) 0.0018(8)
C7 0.0332(11) 0.0298(10) 0.0242(10) -0.0042(8) 0.0075(8) 0.0021(9)
C58 0.0352(11) 0.0307(11) 0.0241(10) 0.0022(8) 0.0049(9) 0.0088(9)
C4 0.0294(10) 0.0252(10) 0.0306(11) -0.0047(8) 0.0067(9) 0.0053(8)
C68 0.0250(9) 0.0253(9) 0.0197(9) 0.0028(7) -0.0004(7) 0.0038(7)
C6 0.0379(12) 0.0309(11) 0.0264(10) -0.0096(9) 0.0068(9) 0.0019(9)
C10 0.0376(12) 0.0312(11) 0.0275(11) -0.0010(9) 0.0000(9) -0.0002(9)
C20 0.0318(11) 0.0353(12) 0.0309(11) 0.0005(9) 0.0011(9) -0.0010(9)
C11 0.0392(13) 0.0300(11) 0.0294(11) 0.0002(9) 0.0013(9) 0.0047(9)
C44 0.0254(10) 0.0359(12) 0.0440(14) 0.0082(10) 0.0006(10) -0.0019(9)
C5 0.0351(11) 0.0255(10) 0.0319(11) -0.0067(9) 0.0085(9) 0.0024(9)
C59 0.0468(14) 0.0279(11) 0.0306(11) 0.0016(9) 0.0071(10) 0.0045(10)
C57 0.0440(14) 0.0395(13) 0.0256(11) 0.0085(10) 0.0058(10) 0.0081(11)
C12 0.0324(12) 0.0389(13) 0.0369(12) 0.0018(10) -0.0013(10) 0.0135(10)
C28 0.0308(11) 0.0378(12) 0.0321(11) 0.0030(10) -0.0072(9) -0.0069(9)
C65 0.0360(12) 0.0352(12) 0.0287(11) -0.0035(9) 0.0003(9) 0.0009(9)
C32 0.0274(11) 0.0345(12) 0.0485(15) 0.0029(11) -0.0062(10) 0.0039(9)
C55 0.0419(13) 0.0421(13) 0.0251(11) -0.0063(10) -0.0015(10) 0.0033(11)
C13 0.0316(12) 0.0360(12) 0.0420(13) 0.0035(10) 0.0068(10) 0.0079(10)
C45 0.0321(12) 0.0378(13) 0.0452(14) 0.0153(11) 0.0059(10) -0.0027(10)
C17 0.0409(14) 0.0424(14) 0.0341(13) 0.0079(10) 0.0015(11) 0.0010(11)
C31 0.0275(12) 0.0401(14) 0.072(2) 0.0186(14) -0.0092(13) 0.0013(11)
C29 0.0369(14) 0.064(2) 0.0356(14) 0.0156(13) -0.0107(11) -0.0121(13)
C56 0.0449(14) 0.0500(15) 0.0222(10) -0.0018(10) 0.0005(10) 0.0066(12)
C41 0.0456(15) 0.0428(14) 0.0338(13) -0.0097(11) -0.0025(11) -0.0016(12)
C66 0.0556(17) 0.0341(13) 0.0497(16) -0.0033(12) 0.0106(14) 0.0057(12)
C30 0.0290(13) 0.0573(18) 0.0593(19) 0.0311(15) -0.0125(12) -0.0018(12)
C21 0.0412(15) 0.0517(17) 0.0489(16) -0.0101(13) -0.0013(12) -0.0122(13)
C22 0.0405(14) 0.0433(14) 0.0457(15) 0.0027(12) 0.0121(12) 0.0039(11)
C67 0.0491(16) 0.0364(13) 0.0562(17) -0.0108(12) 0.0204(14) -0.0070(12)
C60 0.0520(18) 0.0402(15) 0.078(2) -0.0079(16) 0.0168(17) -0.0054(14)
C18 0.0485(16) 0.0580(18) 0.0338(13) 0.0025(12) 0.0028(12) -0.0033(14)
C69 0.0567(17) 0.0350(13) 0.0389(14) 0.0087(11) -0.0041(12) -0.0036(12)
C42 0.086(3) 0.071(2) 0.0349(15) -0.0199(15) 0.0036(16) -0.008(2)
C14 0.0370(14) 0.0596(19) 0.0550(18) 0.0164(15) 0.0121(13) 0.0114(13)
C61 0.082(2) 0.0319(13) 0.0418(15) 0.0071(12) 0.0102(15) 0.0028(14)
C72 0.072(2) 0.0415(15) 0.0310(13) -0.0008(11) 0.0016(14) -0.0034(14)
C19 0.0585(18) 0.0365(14) 0.0459(16) 0.0103(12) 0.0009(14) 0.0034(12)
C37 0.0398(15) 0.0559(18) 0.0588(19) 0.0242(15) 0.0043(13) 0.0066(13)
C63 0.074(2) 0.089(3) 0.0283(13) -0.0116(16) 0.0065(14) -0.001(2)
C62 0.0581(18) 0.068(2) 0.0240(12) -0.0002(13) -0.0044(12) -0.0034(15)
C33 0.0396(16) 0.061(2) 0.065(2) -0.0088(16) -0.0015(15) 0.0159(14)
C71 0.0600(19) 0.0527(18) 0.0356(14) 0.0031(13) -0.0051(13) -0.0035(14)
C64 0.0544(19) 0.093(3) 0.0321(14) 0.0085(16) -0.0080(13) 0.0103(19)
C43 0.069(2) 0.0378(16) 0.079(3) -0.0110(16) 0.0062(19) -0.0058(15)
C70 0.061(2) 0.0523(18) 0.0525(18) 0.0105(15) -0.0129(15) 0.0125(15)
C34 0.0446(17) 0.081(3) 0.062(2) -0.029(2) -0.0069(15) 0.0152(17)
C15 0.055(2) 0.078(3) 0.064(2) 0.006(2) 0.0057(17) -0.0112(18)
C35 0.055(2) 0.065(2) 0.077(3) 0.016(2) 0.0187(18) 0.0127(17)
C16 0.070(3) 0.081(3) 0.084(3) 0.010(2) 0.034(2) 0.017(2)
C39 0.037(3) 0.049(3) 0.031(3) 0.010(2) -0.003(2) 0.007(2)
C40 0.040(3) 0.053(4) 0.047(3) 0.018(3) -0.003(3) 0.004(3)
C38 0.030(3) 0.030(3) 0.017(3) -0.002(2) 0.0014(19) 0.011(2)
C36 0.041(3) 0.053(5) 0.037(4) 0.007(4) -0.004(3) 0.012(3)

loop_
_atom_type_symbol
_atom_type_description
_atom_type_scat_dispersion_real
_atom_type_scat_dispersion_imag
_atom_type_scat_source
C C 0.0020 0.0016 'International Tables Vol C Tables 4.2.6.8 and 6.1.1.4'
H H 0.0000 0.0000 'International Tables Vol C Tables 4.2.6.8 and 6.1.1.4'
Cl Cl 0.1290 0.1544 'International Tables Vol C Tables 4.2.6.8 and 6.1.1.4'
Mo Mo -1.9062 0.6695 'International Tables Vol C Tables 4.2.6.8 and 6.1.1.4'
N N 0.0039 0.0032 'International Tables Vol C Tables 4.2.6.8 and 6.1.1.4'
O O 0.0075 0.0059 'International Tables Vol C Tables 4.2.6.8 and 6.1.1.4'

loop_
_geom_angle_atom_site_label_1
_geom_angle_atom_site_label_2
_geom_angle_atom_site_label_3
_geom_angle
_geom_angle_site_symmetry_1
_geom_angle_site_symmetry_3
_geom_angle_publ_flag
O1 Mo1 Cl1 84.27(5) . . ?
O1 Mo1 O4 89.34(7) . . ?
O1 Mo1 N1 92.74(7) . . ?
O3 Mo1 Cl1 83.98(5) . . ?
O3 Mo1 O1 167.96(7) . . ?
O3 Mo1 O2 95.58(7) . . ?
O3 Mo1 O4 92.93(7) . . ?
O3 Mo1 N1 85.95(7) . . ?
O2 Mo1 Cl1 175.29(5) . . ?
O2 Mo1 O1 96.34(7) . . ?
O2 Mo1 O4 87.13(7) . . ?
O2 Mo1 N1 88.25(7) . . ?
O4 Mo1 Cl1 88.21(6) . . ?
O4 Mo1 N1 175.12(7) . . ?
N1 Mo1 Cl1 96.39(6) . . ?
C3 O1 Mo1 121.10(13) . . ?
C68 O3 Mo1 129.07(13) . . ?
C25 O2 Mo1 135.16(14) . . ?
C69 O4 Mo1 127.67(15) . . ?
C69 O4 C72 111.0(2) . . ?
C72 O4 Mo1 121.23(15) . . ?
C23 N1 Mo1 111.43(12) . . ?
C47 N1 Mo1 109.90(13) . . ?
C47 N1 C23 106.98(16) . . ?
C47 N1 C1 110.24(16) . . ?
C1 N1 Mo1 109.59(13) . . ?
C1 N1 C23 108.67(17) . . ?
C25 C24 C23 121.19(19) . . ?
C46 C24 C23 120.08(19) . . ?
C46 C24 C25 118.5(2) . . ?
N1 C23 H23A 108.2 . . ?
N1 C23 H23B 108.2 . . ?
C24 C23 N1 116.30(17) . . ?
C24 C23 H23A 108.2 . . ?
C24 C23 H23B 108.2 . . ?
H23A C23 H23B 107.4 . . ?
C54 C53 C52 120.3(2) . . ?
C54 C53 C58 120.6(2) . . ?
C58 C53 C52 119.0(2) . . ?
C49 C48 C47 117.40(18) . . ?
C49 C48 C68 118.3(2) . . ?
C68 C48 C47 124.25(18) . . ?
N1 C47 C48 114.08(16) . . ?
N1 C47 H47A 108.7 . . ?
N1 C47 H47B 108.7 . . ?
C48 C47 H47A 108.7 . . ?
C48 C47 H47B 108.7 . . ?
H47A C47 H47B 107.6 . . ?
C48 C49 H49 119.2 . . ?
C50 C49 C48 121.6(2) . . ?
C50 C49 H49 119.2 . . ?
C51 C52 C53 121.98(19) . . ?
C51 C52 C68 119.28(19) . . ?
C68 C52 C53 118.73(18) . . ?
C9 C8 C4 120.5(2) . . ?
C9 C8 C13 118.1(2) . . ?
C13 C8 C4 121.4(2) . . ?
C49 C50 H50 120.1 . . ?
C49 C50 C51 119.8(2) . . ?
C51 C50 H50 120.1 . . ?
C3 C2 C1 120.06(19) . . ?
C7 C2 C3 119.4(2) . . ?
C7 C2 C1 120.4(2) . . ?
C52 C51 H51 119.8 . . ?
C50 C51 C52 120.5(2) . . ?
C50 C51 H51 119.8 . . ?
O2 C25 C24 120.62(19) . . ?
O2 C25 C26 119.08(19) . . ?
C26 C25 C24 120.3(2) . . ?
O1 C3 C2 119.7(2) . . ?
O1 C3 C4 119.7(2) . . ?
C2 C3 C4 120.6(2) . . ?
C24 C46 H46 119.2 . . ?
C45 C46 C24 121.7(2) . . ?
C45 C46 H46 119.2 . . ?
C8 C9 C20 122.6(2) . . ?
C10 C9 C8 120.2(2) . . ?
C10 C9 C20 117.2(2) . . ?
C53 C54 C65 121.3(2) . . ?
C53 C54 C55 118.9(2) . . ?
C55 C54 C65 119.7(2) . . ?
C28 C27 C26 120.5(2) . . ?
C32 C27 C26 119.1(2) . . ?
C32 C27 C28 120.4(2) . . ?
C25 C26 C27 119.9(2) . . ?
C44 C26 C25 118.9(2) . . ?
C44 C26 C27 121.1(2) . . ?
N1 C1 C2 115.48(19) . . ?
N1 C1 H1A 108.4 . . ?
N1 C1 H1B 108.4 . . ?
C2 C1 H1A 108.4 . . ?
C2 C1 H1B 108.4 . . ?
H1A C1 H1B 107.5 . . ?
C2 C7 H7 119.8 . . ?
C2 C7 C6 120.4(2) . . ?
C6 C7 H7 119.8 . . ?
C53 C58 C59 120.5(2) . . ?
C57 C58 C53 117.7(2) . . ?
C57 C58 C59 121.8(2) . . ?
C3 C4 C8 122.0(2) . . ?
C5 C4 C8 120.2(2) . . ?
C5 C4 C3 117.8(2) . . ?
O3 C68 C48 123.51(19) . . ?
O3 C68 C52 115.93(18) . . ?
C52 C68 C48 120.53(19) . . ?
C7 C6 H6 120.2 . . ?
C5 C6 C7 119.6(2) . . ?
C5 C6 H6 120.2 . . ?
C9 C10 H10 118.9 . . ?
C11 C10 C9 122.1(2) . . ?
C11 C10 H10 118.9 . . ?
C9 C20 H20 107.8 . . ?
C9 C20 C21 111.4(2) . . ?
C9 C20 C22 112.5(2) . . ?
C21 C20 H20 107.8 . . ?
C21 C20 C22 109.2(2) . . ?
C22 C20 H20 107.8 . . ?
C10 C11 C17 121.1(2) . . ?
C12 C11 C10 117.9(2) . . ?
C12 C11 C17 121.0(2) . . ?
C26 C44 H44 119.3 . . ?
C26 C44 C45 121.3(2) . . ?
C45 C44 H44 119.3 . . ?
C4 C5 H5 118.9 . . ?
C6 C5 C4 122.3(2) . . ?
C6 C5 H5 118.9 . . ?
C58 C59 H59 106.5 . . ?
C58 C59 C60 111.7(2) . . ?
C58 C59 C61 113.7(2) . . ?
C60 C59 H59 106.5 . . ?
C61 C59 H59 106.5 . . ?
C61 C59 C60 111.4(3) . . ?
C58 C57 H57 118.8 . . ?
C56 C57 C58 122.5(2) . . ?
C56 C57 H57 118.8 . . ?
C11 C12 H12 118.5 . . ?
C11 C12 C13 123.0(2) . . ?
C13 C12 H12 118.5 . . ?
C27 C28 C41 119.9(2) . . ?
C29 C28 C27 118.4(3) . . ?
C29 C28 C41 121.7(3) . . ?
C54 C65 H65 107.5 . . ?
C54 C65 C66 113.9(2) . . ?
C54 C65 C67 110.6(2) . . ?
C66 C65 H65 107.5 . . ?
C66 C65 C67 109.6(2) . . ?
C67 C65 H65 107.5 . . ?
C27 C32 C33 120.9(2) . . ?
C31 C32 C27 118.1(3) . . ?
C31 C32 C33 120.9(3) . . ?
C54 C55 H55 119.2 . . ?
C56 C55 C54 121.6(3) . . ?
C56 C55 H55 119.2 . . ?
C8 C13 C14 123.3(2) . . ?
C12 C13 C8 118.7(2) . . ?
C12 C13 C14 117.9(2) . . ?
C46 C45 C44 119.3(2) . . ?
C46 C45 H45 120.4 . . ?
C44 C45 H45 120.4 . . ?
C11 C17 H17 108.0 . . ?
C11 C17 C19 110.7(2) . . ?
C18 C17 C11 111.1(2) . . ?
C18 C17 H17 108.0 . . ?
C18 C17 C19 110.9(3) . . ?
C19 C17 H17 108.0 . . ?
C32 C31 H31 118.8 . . ?
C30 C31 C32 122.3(3) . . ?
C30 C31 H31 118.8 . . ?
C28 C29 H29 118.8 . . ?
C30 C29 C28 122.4(3) . . ?
C30 C29 H29 118.8 . . ?
C57 C56 C55 118.7(2) . . ?
C57 C56 C62 121.4(3) . . ?
C55 C56 C62 119.9(3) . . ?
C28 C41 H41 107.7 . . ?
C28 C41 C42 114.2(3) . . ?
C28 C41 C43 110.7(3) . . ?
C42 C41 H41 107.7 . . ?
C42 C41 C43 108.5(3) . . ?
C43 C41 H41 107.7 . . ?
C65 C66 H66A 109.5 . . ?
C65 C66 H66B 109.5 . . ?
C65 C66 H66C 109.5 . . ?
H66A C66 H66B 109.5 . . ?
H66A C66 H66C 109.5 . . ?
H66B C66 H66C 109.5 . . ?
C31 C30 C29 118.4(3) . . ?
C31 C30 C38 109.5(5) . . ?
C31 C30 C36 133.2(6) . . ?
C29 C30 C38 132.0(5) . . ?
C29 C30 C36 108.4(7) . . ?
C20 C21 H21A 109.5 . . ?
C20 C21 H21B 109.5 . . ?
C20 C21 H21C 109.5 . . ?
H21A C21 H21B 109.5 . . ?
H21A C21 H21C 109.5 . . ?
H21B C21 H21C 109.5 . . ?
C20 C22 H22A 109.5 . . ?
C20 C22 H22B 109.5 . . ?
C20 C22 H22C 109.5 . . ?
H22A C22 H22B 109.5 . . ?
H22A C22 H22C 109.5 . . ?
H22B C22 H22C 109.5 . . ?
C65 C67 H67A 109.5 . . ?
C65 C67 H67B 109.5 . . ?
C65 C67 H67C 109.5 . . ?
H67A C67 H67B 109.5 . . ?
H67A C67 H67C 109.5 . . ?
H67B C67 H67C 109.5 . . ?
C59 C60 H60A 109.5 . . ?
C59 C60 H60B 109.5 . . ?
C59 C60 H60C 109.5 . . ?
H60A C60 H60B 109.5 . . ?
H60A C60 H60C 109.5 . . ?
H60B C60 H60C 109.5 . . ?
C17 C18 H18A 109.5 . . ?
C17 C18 H18B 109.5 . . ?
C17 C18 H18C 109.5 . . ?
H18A C18 H18B 109.5 . . ?
H18A C18 H18C 109.5 . . ?
H18B C18 H18C 109.5 . . ?
O4 C69 H69A 110.9 . . ?
O4 C69 H69B 110.9 . . ?
O4 C69 C70 104.0(2) . . ?
H69A C69 H69B 109.0 . . ?
C70 C69 H69A 110.9 . . ?
C70 C69 H69B 110.9 . . ?
C41 C42 H42A 109.5 . . ?
C41 C42 H42B 109.5 . . ?
C41 C42 H42C 109.5 . . ?
H42A C42 H42B 109.5 . . ?
H42A C42 H42C 109.5 . . ?
H42B C42 H42C 109.5 . . ?
C13 C14 H14 107.6 . . ?
C13 C14 C15 111.0(3) . . ?
C15 C14 H14 107.6 . . ?
C16 C14 C13 113.4(3) . . ?
C16 C14 H14 107.6 . . ?
C16 C14 C15 109.4(3) . . ?
C59 C61 H61A 109.5 . . ?
C59 C61 H61B 109.5 . . ?
C59 C61 H61C 109.5 . . ?
H61A C61 H61B 109.5 . . ?
H61A C61 H61C 109.5 . . ?
H61B C61 H61C 109.5 . . ?
O4 C72 H72A 110.6 . . ?
O4 C72 H72B 110.6 . . ?
O4 C72 C71 105.5(2) . . ?
H72A C72 H72B 108.8 . . ?
C71 C72 H72A 110.6 . . ?
C71 C72 H72B 110.6 . . ?
C17 C19 H19A 109.5 . . ?
C17 C19 H19B 109.5 . . ?
C17 C19 H19C 109.5 . . ?
H19A C19 H19B 109.5 . . ?
H19A C19 H19C 109.5 . . ?
H19B C19 H19C 109.5 . . ?
H37A C37 H37B 109.5 . . ?
H37A C37 H37C 109.5 . . ?
H37B C37 H37C 109.5 . . ?
H37D C37 H37E 109.5 . . ?
H37D C37 H37F 109.5 . . ?
H37E C37 H37F 109.5 . . ?
C38 C37 H37A 109.5 . . ?
C38 C37 H37B 109.5 . . ?
C38 C37 H37C 109.5 . . ?
C36 C37 H37D 109.5 . . ?
C36 C37 H37E 109.5 . . ?
C36 C37 H37F 109.5 . . ?
H63A C63 H63B 109.5 . . ?
H63A C63 H63C 109.5 . . ?
H63B C63 H63C 109.5 . . ?
C62 C63 H63A 109.5 . . ?
C62 C63 H63B 109.5 . . ?
C62 C63 H63C 109.5 . . ?
C56 C62 H62 107.2 . . ?
C63 C62 C56 111.7(3) . . ?
C63 C62 H62 107.2 . . ?
C63 C62 C64 112.3(3) . . ?
C64 C62 C56 111.0(3) . . ?
C64 C62 H62 107.2 . . ?
C32 C33 H33 104.5 . . ?
C34 C33 C32 114.5(3) . . ?
C34 C33 H33 104.5 . . ?
C35 C33 C32 116.6(3) . . ?
C35 C33 H33 104.5 . . ?
C35 C33 C34 110.8(3) . . ?
C72 C71 H71A 110.9 . . ?
C72 C71 H71B 110.9 . . ?
C72 C71 C70 104.1(3) . . ?
H71A C71 H71B 109.0 . . ?
C70 C71 H71A 110.9 . . ?
C70 C71 H71B 110.9 . . ?
C62 C64 H64A 109.5 . . ?
C62 C64 H64B 109.5 . . ?
C62 C64 H64C 109.5 . . ?
H64A C64 H64B 109.5 . . ?
H64A C64 H64C 109.5 . . ?
H64B C64 H64C 109.5 . . ?
C41 C43 H43A 109.5 . . ?
C41 C43 H43B 109.5 . . ?
C41 C43 H43C 109.5 . . ?
H43A C43 H43B 109.5 . . ?
H43A C43 H43C 109.5 . . ?
H43B C43 H43C 109.5 . . ?
C69 C70 C71 102.8(3) . . ?
C69 C70 H70A 111.2 . . ?
C69 C70 H70B 111.2 . . ?
C71 C70 H70A 111.2 . . ?
C71 C70 H70B 111.2 . . ?
H70A C70 H70B 109.1 . . ?
C33 C34 H34A 109.5 . . ?
C33 C34 H34B 109.5 . . ?
C33 C34 H34C 109.5 . . ?
H34A C34 H34B 109.5 . . ?
H34A C34 H34C 109.5 . . ?
H34B C34 H34C 109.5 . . ?
C14 C15 H15A 109.5 . . ?
C14 C15 H15B 109.5 . . ?
C14 C15 H15C 109.5 . . ?
H15A C15 H15B 109.5 . . ?
H15A C15 H15C 109.5 . . ?
H15B C15 H15C 109.5 . . ?
C33 C35 H35A 109.5 . . ?
C33 C35 H35B 109.5 . . ?
C33 C35 H35C 109.5 . . ?
H35A C35 H35B 109.5 . . ?
H35A C35 H35C 109.5 . . ?
H35B C35 H35C 109.5 . . ?
C14 C16 H16A 109.5 . . ?
C14 C16 H16B 109.5 . . ?
C14 C16 H16C 109.5 . . ?
H16A C16 H16B 109.5 . . ?
H16A C16 H16C 109.5 . . ?
H16B C16 H16C 109.5 . . ?
H39A C39 H39B 109.5 . . ?
H39A C39 H39C 109.5 . . ?
H39B C39 H39C 109.5 . . ?
C38 C39 H39A 109.5 . . ?
C38 C39 H39B 109.5 . . ?
C38 C39 H39C 109.5 . . ?
H40A C40 H40B 109.5 . . ?
H40A C40 H40C 109.5 . . ?
H40B C40 H40C 109.5 . . ?
C36 C40 H40A 109.5 . . ?
C36 C40 H40B 109.5 . . ?
C36 C40 H40C 109.5 . . ?
C30 C38 C39 105.8(6) . . ?
C30 C38 H38 110.6 . . ?
C37 C38 C30 109.6(4) . . ?
C37 C38 C39 109.5(6) . . ?
C37 C38 H38 110.6 . . ?
C39 C38 H38 110.6 . . ?
C30 C36 H36 108.4 . . ?
C37 C36 C30 106.2(6) . . ?
C37 C36 H36 108.4 . . ?
C40 C36 C30 110.0(8) . . ?
C40 C36 C37 115.1(8) . . ?
C40 C36 H36 108.4 . . ?

loop_
_geom_bond_atom_site_label_1
_geom_bond_atom_site_label_2
_geom_bond_distance
_geom_bond_site_symmetry_2
_geom_bond_publ_flag
Mo1 Cl1 2.3962(7) . ?
Mo1 O1 1.9696(15) . ?
Mo1 O3 1.9431(15) . ?
Mo1 O2 1.9534(16) . ?
Mo1 O4 2.1321(16) . ?
Mo1 N1 2.1709(18) . ?
O1 C3 1.347(3) . ?
O3 C68 1.344(2) . ?
O2 C25 1.339(3) . ?
O4 C69 1.450(3) . ?
O4 C72 1.450(3) . ?
N1 C23 1.504(3) . ?
N1 C47 1.496(3) . ?
N1 C1 1.504(3) . ?
C24 C23 1.495(3) . ?
C24 C25 1.412(3) . ?
C24 C46 1.396(3) . ?
C23 H23A 0.9700 . ?
C23 H23B 0.9700 . ?
C53 C52 1.500(3) . ?
C53 C54 1.401(3) . ?
C53 C58 1.409(3) . ?
C48 C47 1.520(3) . ?
C48 C49 1.388(3) . ?
C48 C68 1.415(3) . ?
C47 H47A 0.9700 . ?
C47 H47B 0.9700 . ?
C49 H49 0.9300 . ?
C49 C50 1.387(3) . ?
C52 C51 1.394(3) . ?
C52 C68 1.405(3) . ?
C8 C9 1.406(3) . ?
C8 C4 1.503(3) . ?
C8 C13 1.425(3) . ?
C50 H50 0.9300 . ?
C50 C51 1.391(3) . ?
C2 C3 1.409(3) . ?
C2 C1 1.504(3) . ?
C2 C7 1.387(3) . ?
C51 H51 0.9300 . ?
C25 C26 1.406(3) . ?
C3 C4 1.411(3) . ?
C46 H46 0.9300 . ?
C46 C45 1.374(3) . ?
C9 C10 1.395(3) . ?
C9 C20 1.521(3) . ?
C54 C65 1.516(4) . ?
C54 C55 1.402(3) . ?
C27 C26 1.497(3) . ?
C27 C28 1.410(4) . ?
C27 C32 1.406(4) . ?
C26 C44 1.389(3) . ?
C1 H1A 0.9700 . ?
C1 H1B 0.9700 . ?
C7 H7 0.9300 . ?
C7 C6 1.395(3) . ?
C58 C59 1.509(4) . ?
C58 C57 1.407(3) . ?
C4 C5 1.391(3) . ?
C6 H6 0.9300 . ?
C6 C5 1.377(3) . ?
C10 H10 0.9300 . ?
C10 C11 1.382(4) . ?
C20 H20 0.9800 . ?
C20 C21 1.535(4) . ?
C20 C22 1.545(4) . ?
C11 C12 1.366(4) . ?
C11 C17 1.528(4) . ?
C44 H44 0.9300 . ?
C44 C45 1.395(4) . ?
C5 H5 0.9300 . ?
C59 H59 0.9800 . ?
C59 C60 1.518(4) . ?
C59 C61 1.517(4) . ?
C57 H57 0.9300 . ?
C57 C56 1.378(4) . ?
C12 H12 0.9300 . ?
C12 C13 1.406(4) . ?
C28 C29 1.393(4) . ?
C28 C41 1.514(4) . ?
C65 H65 0.9800 . ?
C65 C66 1.526(4) . ?
C65 C67 1.533(4) . ?
C32 C31 1.405(4) . ?
C32 C33 1.538(5) . ?
C55 H55 0.9300 . ?
C55 C56 1.382(4) . ?
C13 C14 1.518(4) . ?
C45 H45 0.9300 . ?
C17 H17 0.9800 . ?
C17 C18 1.518(4) . ?
C17 C19 1.532(4) . ?
C31 H31 0.9300 . ?
C31 C30 1.376(5) . ?
C29 H29 0.9300 . ?
C29 C30 1.381(5) . ?
C56 C62 1.531(4) . ?
C41 H41 0.9800 . ?
C41 C42 1.514(4) . ?
C41 C43 1.541(5) . ?
C66 H66A 0.9600 . ?
C66 H66B 0.9600 . ?
C66 H66C 0.9600 . ?
C30 C38 1.543(6) . ?
C30 C36 1.574(7) . ?
C21 H21A 0.9600 . ?
C21 H21B 0.9600 . ?
C21 H21C 0.9600 . ?
C22 H22A 0.9600 . ?
C22 H22B 0.9600 . ?
C22 H22C 0.9600 . ?
C67 H67A 0.9600 . ?
C67 H67B 0.9600 . ?
C67 H67C 0.9600 . ?
C60 H60A 0.9600 . ?
C60 H60B 0.9600 . ?
C60 H60C 0.9600 . ?
C18 H18A 0.9600 . ?
C18 H18B 0.9600 . ?
C18 H18C 0.9600 . ?
C69 H69A 0.9700 . ?
C69 H69B 0.9700 . ?
C69 C70 1.505(4) . ?
C42 H42A 0.9600 . ?
C42 H42B 0.9600 . ?
C42 H42C 0.9600 . ?
C14 H14 0.9800 . ?
C14 C15 1.579(5) . ?
C14 C16 1.486(5) . ?
C61 H61A 0.9600 . ?
C61 H61B 0.9600 . ?
C61 H61C 0.9600 . ?
C72 H72A 0.9700 . ?
C72 H72B 0.9700 . ?
C72 C71 1.494(4) . ?
C19 H19A 0.9600 . ?
C19 H19B 0.9600 . ?
C19 H19C 0.9600 . ?
C37 H37A 0.9600 . ?
C37 H37B 0.9600 . ?
C37 H37C 0.9600 . ?
C37 H37D 0.9600 . ?
C37 H37E 0.9600 . ?
C37 H37F 0.9600 . ?
C37 C38 1.493(7) . ?
C37 C36 1.528(8) . ?
C63 H63A 0.9600 . ?
C63 H63B 0.9600 . ?
C63 H63C 0.9600 . ?
C63 C62 1.497(5) . ?
C62 H62 0.9800 . ?
C62 C64 1.521(5) . ?
C33 H33 0.9800 . ?
C33 C34 1.514(5) . ?
C33 C35 1.501(5) . ?
C71 H71A 0.9700 . ?
C71 H71B 0.9700 . ?
C71 C70 1.529(5) . ?
C64 H64A 0.9600 . ?
C64 H64B 0.9600 . ?
C64 H64C 0.9600 . ?
C43 H43A 0.9600 . ?
C43 H43B 0.9600 . ?
C43 H43C 0.9600 . ?
C70 H70A 0.9700 . ?
C70 H70B 0.9700 . ?
C34 H34A 0.9600 . ?
C34 H34B 0.9600 . ?
C34 H34C 0.9600 . ?
C15 H15A 0.9600 . ?
C15 H15B 0.9600 . ?
C15 H15C 0.9600 . ?
C35 H35A 0.9600 . ?
C35 H35B 0.9600 . ?
C35 H35C 0.9600 . ?
C16 H16A 0.9600 . ?
C16 H16B 0.9600 . ?
C16 H16C 0.9600 . ?
C39 H39A 0.9600 . ?
C39 H39B 0.9600 . ?
C39 H39C 0.9600 . ?
C39 C38 1.552(11) . ?
C40 H40A 0.9600 . ?
C40 H40B 0.9600 . ?
C40 H40C 0.9600 . ?
C40 C36 1.479(11) . ?
C38 H38 0.9800 . ?
C36 H36 0.9800 . ?

loop_
_geom_torsion_atom_site_label_1
_geom_torsion_atom_site_label_2
_geom_torsion_atom_site_label_3
_geom_torsion_atom_site_label_4
_geom_torsion
_geom_torsion_site_symmetry_1
_geom_torsion_site_symmetry_2
_geom_torsion_site_symmetry_3
_geom_torsion_site_symmetry_4
_geom_torsion_publ_flag
Mo1 O1 C3 C2 -48.5(3) . . . . ?
Mo1 O1 C3 C4 130.80(18) . . . . ?
Mo1 O3 C68 C48 18.1(3) . . . . ?
Mo1 O3 C68 C52 -163.94(15) . . . . ?
Mo1 O2 C25 C24 -18.6(3) . . . . ?
Mo1 O2 C25 C26 160.22(17) . . . . ?
Mo1 O4 C69 C70 -156.9(2) . . . . ?
Mo1 O4 C72 C71 179.2(2) . . . . ?
Mo1 N1 C23 C24 -61.5(2) . . . . ?
Mo1 N1 C47 C48 -61.09(19) . . . . ?
Mo1 N1 C1 C2 -53.3(2) . . . . ?
O1 C3 C4 C8 -2.6(3) . . . . ?
O1 C3 C4 C5 179.0(2) . . . . ?
O2 C25 C26 C27 -3.1(3) . . . . ?
O2 C25 C26 C44 179.9(2) . . . . ?
O4 C69 C70 C71 -32.7(4) . . . . ?
O4 C72 C71 C70 -23.3(4) . . . . ?
C24 C25 C26 C27 175.7(2) . . . . ?
C24 C25 C26 C44 -1.3(3) . . . . ?
C24 C46 C45 C44 -0.7(4) . . . . ?
C23 N1 C47 C48 60.0(2) . . . . ?
C23 N1 C1 C2 -175.30(18) . . . . ?
C23 C24 C25 O2 -6.4(3) . . . . ?
C23 C24 C25 C26 174.8(2) . . . . ?
C23 C24 C46 C45 -173.8(2) . . . . ?
C53 C52 C51 C50 178.4(2) . . . . ?
C53 C52 C68 O3 4.5(3) . . . . ?
C53 C52 C68 C48 -177.5(2) . . . . ?
C53 C54 C65 C66 -147.4(2) . . . . ?
C53 C54 C65 C67 88.7(3) . . . . ?
C53 C54 C55 C56 0.5(4) . . . . ?
C53 C58 C59 C60 85.8(3) . . . . ?
C53 C58 C59 C61 -147.1(3) . . . . ?
C53 C58 C57 C56 1.3(4) . . . . ?
C48 C49 C50 C51 -0.3(4) . . . . ?
C47 N1 C23 C24 178.36(17) . . . . ?
C47 N1 C1 C2 67.8(2) . . . . ?
C47 C48 C49 C50 -176.4(2) . . . . ?
C47 C48 C68 O3 -6.4(3) . . . . ?
C47 C48 C68 C52 175.7(2) . . . . ?
C49 C48 C47 N1 -149.0(2) . . . . ?
C49 C48 C68 O3 176.2(2) . . . . ?
C49 C48 C68 C52 -1.7(3) . . . . ?
C49 C50 C51 C52 -0.2(4) . . . . ?
C52 C53 C54 C65 2.1(3) . . . . ?
C52 C53 C54 C55 178.3(2) . . . . ?
C52 C53 C58 C59 0.2(3) . . . . ?
C52 C53 C58 C57 -179.2(2) . . . . ?
C8 C9 C10 C11 -0.4(4) . . . . ?
C8 C9 C20 C21 -106.4(3) . . . . ?
C8 C9 C20 C22 130.5(2) . . . . ?
C8 C4 C5 C6 -177.3(2) . . . . ?
C8 C13 C14 C15 -118.2(3) . . . . ?
C8 C13 C14 C16 118.1(3) . . . . ?
C2 C3 C4 C8 176.7(2) . . . . ?
C2 C3 C4 C5 -1.6(3) . . . . ?
C2 C7 C6 C5 -1.5(4) . . . . ?
C51 C52 C68 O3 -176.8(2) . . . . ?
C51 C52 C68 C48 1.3(3) . . . . ?
C25 C24 C23 N1 50.2(3) . . . . ?
C25 C24 C46 C45 1.3(4) . . . . ?
C25 C26 C44 C45 1.9(4) . . . . ?
C3 C2 C1 N1 61.6(3) . . . . ?
C3 C2 C7 C6 1.0(3) . . . . ?
C3 C4 C5 C6 1.1(4) . . . . ?
C46 C24 C23 N1 -134.9(2) . . . . ?
C46 C24 C25 O2 178.6(2) . . . . ?
C46 C24 C25 C26 -0.2(3) . . . . ?
C9 C8 C4 C3 -111.9(3) . . . . ?
C9 C8 C4 C5 66.4(3) . . . . ?
C9 C8 C13 C12 -2.9(4) . . . . ?
C9 C8 C13 C14 173.9(3) . . . . ?
C9 C10 C11 C12 -0.2(4) . . . . ?
C9 C10 C11 C17 179.8(2) . . . . ?
C54 C53 C52 C51 84.9(3) . . . . ?
C54 C53 C52 C68 -96.4(3) . . . . ?
C54 C53 C58 C59 177.8(2) . . . . ?
C54 C53 C58 C57 -1.6(3) . . . . ?
C54 C55 C56 C57 -0.8(4) . . . . ?
C54 C55 C56 C62 -178.5(3) . . . . ?
C27 C26 C44 C45 -175.1(3) . . . . ?
C27 C28 C29 C30 0.5(4) . . . . ?
C27 C28 C41 C42 -162.9(3) . . . . ?
C27 C28 C41 C43 74.3(3) . . . . ?
C27 C32 C31 C30 1.0(4) . . . . ?
C27 C32 C33 C34 65.2(4) . . . . ?
C27 C32 C33 C35 -163.1(3) . . . . ?
C26 C27 C28 C29 -178.0(2) . . . . ?
C26 C27 C28 C41 4.3(4) . . . . ?
C26 C27 C32 C31 177.3(2) . . . . ?
C26 C27 C32 C33 -4.2(4) . . . . ?
C26 C44 C45 C46 -0.9(4) . . . . ?
C1 N1 C23 C24 59.4(2) . . . . ?
C1 N1 C47 C48 178.01(17) . . . . ?
C1 C2 C3 O1 -4.3(3) . . . . ?
C1 C2 C3 C4 176.4(2) . . . . ?
C1 C2 C7 C6 -174.8(2) . . . . ?
C7 C2 C3 O1 180.0(2) . . . . ?
C7 C2 C3 C4 0.6(3) . . . . ?
C7 C2 C1 N1 -122.7(2) . . . . ?
C7 C6 C5 C4 0.5(4) . . . . ?
C58 C53 C52 C51 -97.5(3) . . . . ?
C58 C53 C52 C68 81.2(3) . . . . ?
C58 C53 C54 C65 -175.5(2) . . . . ?
C58 C53 C54 C55 0.7(3) . . . . ?
C58 C57 C56 C55 -0.2(4) . . . . ?
C58 C57 C56 C62 177.5(3) . . . . ?
C4 C8 C9 C10 -176.2(2) . . . . ?
C4 C8 C9 C20 4.1(3) . . . . ?
C4 C8 C13 C12 175.3(2) . . . . ?
C4 C8 C13 C14 -7.8(4) . . . . ?
C68 C48 C47 N1 33.5(3) . . . . ?
C68 C48 C49 C50 1.3(3) . . . . ?
C68 C52 C51 C50 -0.3(4) . . . . ?
C10 C9 C20 C21 73.9(3) . . . . ?
C10 C9 C20 C22 -49.2(3) . . . . ?
C10 C11 C12 C13 -0.8(4) . . . . ?
C10 C11 C17 C18 123.5(3) . . . . ?
C10 C11 C17 C19 -112.8(3) . . . . ?
C20 C9 C10 C11 179.3(2) . . . . ?
C11 C12 C13 C8 2.4(4) . . . . ?
C11 C12 C13 C14 -174.6(3) . . . . ?
C59 C58 C57 C56 -178.0(3) . . . . ?
C57 C58 C59 C60 -94.9(3) . . . . ?
C57 C58 C59 C61 32.2(4) . . . . ?
C57 C56 C62 C63 67.5(4) . . . . ?
C57 C56 C62 C64 -58.7(4) . . . . ?
C12 C11 C17 C18 -56.5(4) . . . . ?
C12 C11 C17 C19 67.2(3) . . . . ?
C12 C13 C14 C15 58.7(4) . . . . ?
C12 C13 C14 C16 -65.0(4) . . . . ?
C28 C27 C26 C25 76.7(3) . . . . ?
C28 C27 C26 C44 -106.4(3) . . . . ?
C28 C27 C32 C31 -2.2(4) . . . . ?
C28 C27 C32 C33 176.2(3) . . . . ?
C28 C29 C30 C31 -1.7(4) . . . . ?
C28 C29 C30 C38 173.0(4) . . . . ?
C28 C29 C30 C36 -179.8(4) . . . . ?
C65 C54 C55 C56 176.8(2) . . . . ?
C32 C27 C26 C25 -102.9(3) . . . . ?
C32 C27 C26 C44 74.1(3) . . . . ?
C32 C27 C28 C29 1.5(4) . . . . ?
C32 C27 C28 C41 -176.2(2) . . . . ?
C32 C31 C30 C29 1.0(4) . . . . ?
C32 C31 C30 C38 -174.9(4) . . . . ?
C32 C31 C30 C36 178.5(5) . . . . ?
C55 C54 C65 C66 36.4(3) . . . . ?
C55 C54 C65 C67 -87.5(3) . . . . ?
C55 C56 C62 C63 -114.8(3) . . . . ?
C55 C56 C62 C64 119.0(3) . . . . ?
C13 C8 C9 C10 2.0(3) . . . . ?
C13 C8 C9 C20 -177.7(2) . . . . ?
C13 C8 C4 C3 69.9(3) . . . . ?
C13 C8 C4 C5 -111.8(3) . . . . ?
C17 C11 C12 C13 179.2(3) . . . . ?
C31 C32 C33 C34 -116.3(3) . . . . ?
C31 C32 C33 C35 15.3(5) . . . . ?
C31 C30 C38 C37 115.6(6) . . . . ?
C31 C30 C38 C39 -126.4(5) . . . . ?
C31 C30 C36 C37 83.9(8) . . . . ?
C31 C30 C36 C40 -41.2(11) . . . . ?
C29 C28 C41 C42 19.5(4) . . . . ?
C29 C28 C41 C43 -103.4(3) . . . . ?
C29 C30 C38 C37 -59.4(9) . . . . ?
C29 C30 C38 C39 58.5(6) . . . . ?
C29 C30 C36 C37 -98.4(9) . . . . ?
C29 C30 C36 C40 136.5(8) . . . . ?
C41 C28 C29 C30 178.2(3) . . . . ?
C69 O4 C72 C71 2.7(4) . . . . ?
C72 O4 C69 C70 19.3(4) . . . . ?
C72 C71 C70 C69 34.6(4) . . . . ?
C33 C32 C31 C30 -177.5(3) . . . . ?
